data_2237087
loop_
_publ_author_name
'Muller, Alfred'
'Holzapfel, Cedric W.'

_publ_section_title
;
 \m-Carbonato-\k^4^<i>O</i>,<i>O</i>':<i>O</i>',<i>O</i>''-bis{[2'-(di-<i>tert</i>-butylphosphanyl)biphenyl-2-yl-\k^2^<i>P</i>,<i>C</i>^1^]palladium(II)}
 dichloromethane monosolvate
;
_journal_coeditor_code YK2080
_journal_issue 12
_journal_name_full 'Acta Crystallographica Section E'
_journal_page_first m1574
_journal_page_last m1575
_journal_paper_doi 10.1107/S1600536812048702
_journal_volume 68
_journal_year 2012
_chemical_formula_iupac '[Pd2 (C O3) (C20 H26 P1)2], C H2 Cl2'
_chemical_formula_moiety 'C41 H52 O3 P2 Pd2, C H2 Cl2'
_chemical_formula_sum 'C42 H54 Cl2 O3 P2 Pd2'
_chemical_formula_weight 952.49
_chemical_name_systematic
;
\m-Carbonato-\k^4^<i>O</i>,<i>O</i>':<i>O</i>',<i>O</i>''-bis{[2'-(di-
<i>tert</i>-butylphosphanyl)biphenyl-2-yl-
\k^2^<i>P</i>,<i>C</i>^1^]palladium(II)} dichloromethane monosolvate
;
_space_group_IT_number 2
_symmetry_cell_setting triclinic
_symmetry_space_group_name_Hall '-P 1'
_symmetry_space_group_name_H-M 'P -1'
_atom_sites_solution_hydrogens geom
_atom_sites_solution_primary direct
_atom_sites_solution_secondary difmap
_audit_creation_method 'WinGX routine CIF_UPDATE'
_cell_angle_alpha 83.866(2)
_cell_angle_beta 86.457(2)
_cell_angle_gamma 86.478(2)
_cell_formula_units_Z 2
_cell_length_a 7.5459(6)
_cell_length_b 14.6579(11)
_cell_length_c 18.7078(14)
_cell_measurement_reflns_used 9940
_cell_measurement_temperature 100(2)
_cell_measurement_theta_max 28.22
_cell_measurement_theta_min 2.48
_cell_volume 2050.3(3)
_computing_cell_refinement 'SAINT (Bruker, 2008)'
_computing_data_collection 'APEX2 (Bruker, 2011)'
_computing_data_reduction 'SAINT and XPREP (Bruker, 2008)'
_computing_molecular_graphics 'DIAMOND (Brandenburg & Putz, 2005)'
_computing_publication_material 'publCIF (Westrip, 2010) and WinGX (Farrugia, 2012)'
_computing_structure_refinement 'SHELXL97 (Sheldrick, 2008)'
_computing_structure_solution 'SIR97 (Altomare <i>et al.</i>, 1999)'
_diffrn_ambient_temperature 100(2)
_diffrn_detector_area_resol_mean 8.4
_diffrn_measured_fraction_theta_full 0.998
_diffrn_measured_fraction_theta_max 0.998
_diffrn_measurement_device_type 'Bruker APEX DUO 4K CCD'
_diffrn_measurement_method '\f and \w scans'
_diffrn_radiation_monochromator graphite
_diffrn_radiation_type MoK\a
_diffrn_radiation_wavelength 0.71073
_diffrn_reflns_av_R_equivalents 0.0327
_diffrn_reflns_limit_h_max 9
_diffrn_reflns_limit_h_min -10
_diffrn_reflns_limit_k_max 19
_diffrn_reflns_limit_k_min -19
_diffrn_reflns_limit_l_max 24
_diffrn_reflns_limit_l_min -24
_diffrn_reflns_number 86748
_diffrn_reflns_theta_full 28.31
_diffrn_reflns_theta_max 28.31
_diffrn_reflns_theta_min 1.69
_diffrn_standards_decay_% 0
_diffrn_standards_interval_count 0
_diffrn_standards_interval_time 0
_diffrn_standards_number 0
_exptl_absorpt_coefficient_mu 1.123
_exptl_absorpt_correction_T_max 0.9357
_exptl_absorpt_correction_T_min 0.6499
_exptl_absorpt_correction_type multi-scan
_exptl_absorpt_process_details
;
(SADABS; Bruker, 2008)
;
_exptl_crystal_colour yellow
_exptl_crystal_density_diffrn 1.543
_exptl_crystal_density_method 'not measured'
_exptl_crystal_description needle
_exptl_crystal_F_000 972
_exptl_crystal_size_max 0.42
_exptl_crystal_size_mid 0.1
_exptl_crystal_size_min 0.06
_refine_diff_density_max 0.556
_refine_diff_density_min -0.483
_refine_ls_extinction_method none
_refine_ls_goodness_of_fit_ref 1.028
_refine_ls_hydrogen_treatment constr
_refine_ls_matrix_type full
_refine_ls_number_parameters 503
_refine_ls_number_reflns 10165
_refine_ls_number_restraints 78
_refine_ls_restrained_S_all 1.029
_refine_ls_R_factor_all 0.0257
_refine_ls_R_factor_gt 0.0195
_refine_ls_shift/su_max 0.004
_refine_ls_shift/su_mean 0
_refine_ls_structure_factor_coef Fsqd
_refine_ls_weighting_details 'calc w=1/[\s^2^(Fo^2^)+(0.0104P)^2^+2.0663P] where P=(Fo^2^+2Fc^2^)/3'
_refine_ls_weighting_scheme calc
_refine_ls_wR_factor_ref 0.0441
_reflns_number_gt 8987
_reflns_number_total 10165
_reflns_threshold_expression I>2sigma(I)
_cod_data_source_file yk2080.cif
_cod_data_source_block I
_cod_database_code 2237087
_cod_database_fobs_code 2237087

loop_
_symmetry_equiv_pos_as_xyz
'x, y, z'
'-x, -y, -z'

loop_
_atom_site_type_symbol
_atom_site_label
_atom_site_fract_x
_atom_site_fract_y
_atom_site_fract_z
_atom_site_U_iso_or_equiv
_atom_site_adp_type
_atom_site_calc_flag
_atom_site_refinement_flags
_atom_site_occupancy
_atom_site_disorder_assembly
_atom_site_disorder_group
Pd Pd1 0.883397(16) 0.921980(7) 0.215760(6) 0.01235(3) Uani d . 1 . .
Pd Pd2 1.238700(16) 0.682903(8) 0.254095(6) 0.01277(3) Uani d . 1 . .
P P1 0.71344(5) 1.04810(3) 0.18774(2) 0.01269(8) Uani d . 1 A .
P P2 1.43043(6) 0.56268(3) 0.26182(2) 0.01438(8) Uani d . 1 . .
C C1 0.8211(2) 0.94764(11) 0.31550(9) 0.0188(3) Uani d . 1 . .
C C2 0.7610(3) 0.87228(13) 0.36043(10) 0.0304(4) Uani d . 1 . .
H H2 0.7504 0.8157 0.341 0.037 Uiso calc R 1 . .
C C3 0.7167(4) 0.87820(14) 0.43276(11) 0.0423(6) Uani d . 1 . .
H H3 0.672 0.8268 0.4621 0.051 Uiso calc R 1 . .
C C4 0.7378(4) 0.95913(15) 0.46222(11) 0.0454(6) Uani d . 1 . .
H H4 0.7102 0.9633 0.512 0.054 Uiso calc R 1 . .
C C5 0.7994(3) 1.03403(14) 0.41859(10) 0.0343(5) Uani d . 1 . .
H H5 0.816 1.0891 0.4392 0.041 Uiso calc R 1 . .
C C6 0.8381(2) 1.03058(11) 0.34455(9) 0.0200(3) Uani d . 1 . .
C C7 0.8777(2) 1.11743(11) 0.29964(9) 0.0173(3) Uani d . 1 . .
C C8 0.9715(2) 1.18333(12) 0.32779(10) 0.0238(4) Uani d . 1 . .
H H8 1.016 1.1699 0.3744 0.029 Uiso calc R 1 . .
C C9 1.0016(3) 1.26786(12) 0.28960(11) 0.0269(4) Uani d . 1 . .
H H9 1.0669 1.3113 0.3097 0.032 Uiso calc R 1 . .
C C10 0.9359(2) 1.28830(11) 0.22230(10) 0.0237(4) Uani d . 1 . .
H H10 0.9548 1.3463 0.1959 0.028 Uiso calc R 1 . .
C C11 0.8421(2) 1.22408(11) 0.19310(9) 0.0179(3) Uani d . 1 . .
H H11 0.7965 1.2391 0.1469 0.022 Uiso calc R 1 . .
C C12 0.8134(2) 1.13801(10) 0.23007(8) 0.0147(3) Uani d . 1 . .
C C13 0.4695(2) 1.04852(11) 0.21867(9) 0.0194(3) Uani d DU 1 . .
C C14A 0.4407(4) 1.0692(3) 0.29654(16) 0.0264(7) Uani d PDU 0.723(6) A 1
H H14A 0.4856 1.1293 0.3016 0.04 Uiso calc PR 0.723(6) A 1
H H14B 0.5045 1.0217 0.3276 0.04 Uiso calc PR 0.723(6) A 1
H H14C 0.3134 1.0698 0.3106 0.04 Uiso calc PR 0.723(6) A 1
C C15A 0.4089(4) 0.9496(2) 0.21425(19) 0.0311(8) Uani d PDU 0.723(6) A 1
H H15A 0.2824 0.947 0.2292 0.047 Uiso calc PR 0.723(6) A 1
H H15B 0.4784 0.9057 0.2461 0.047 Uiso calc PR 0.723(6) A 1
H H15C 0.4278 0.934 0.1646 0.047 Uiso calc PR 0.723(6) A 1
C C16A 0.3543(4) 1.1164(2) 0.17218(16) 0.0284(8) Uani d PDU 0.723(6) A 1
H H16A 0.3564 1.0975 0.1234 0.043 Uiso calc PR 0.723(6) A 1
H H16B 0.4004 1.1778 0.1701 0.043 Uiso calc PR 0.723(6) A 1
H H16C 0.2319 1.1179 0.193 0.043 Uiso calc PR 0.723(6) A 1
C C14B 0.4398(12) 1.0218(7) 0.3003(4) 0.032(2) Uani d PDU 0.277(6) A 2
H H14D 0.5083 1.0607 0.3265 0.047 Uiso calc PR 0.277(6) A 2
H H14E 0.4791 0.9572 0.312 0.047 Uiso calc PR 0.277(6) A 2
H H14F 0.3131 1.0305 0.3144 0.047 Uiso calc PR 0.277(6) A 2
C C15B 0.3614(10) 0.9902(6) 0.1786(5) 0.033(2) Uani d PDU 0.277(6) A 2
H H15D 0.2446 0.983 0.2038 0.05 Uiso calc PR 0.277(6) A 2
H H15E 0.4229 0.9297 0.1761 0.05 Uiso calc PR 0.277(6) A 2
H H15F 0.3461 1.02 0.1298 0.05 Uiso calc PR 0.277(6) A 2
C C16B 0.3913(10) 1.1520(4) 0.2068(5) 0.031(2) Uani d PDU 0.277(6) A 2
H H16D 0.4065 1.1747 0.1557 0.046 Uiso calc PR 0.277(6) A 2
H H16E 0.4548 1.1902 0.2354 0.046 Uiso calc PR 0.277(6) A 2
H H16F 0.2646 1.1547 0.2218 0.046 Uiso calc PR 0.277(6) A 2
C C17 0.7439(2) 1.07393(11) 0.08665(8) 0.0167(3) Uani d . 1 . .
C C18 0.9443(2) 1.08395(11) 0.06970(8) 0.0182(3) Uani d . 1 A .
H H18A 1.0108 1.0301 0.0923 0.027 Uiso calc R 1 . .
H H18B 0.9803 1.1395 0.0885 0.027 Uiso calc R 1 . .
H H18C 0.9695 1.0887 0.0175 0.027 Uiso calc R 1 . .
C C19 0.6405(3) 1.15768(13) 0.04808(10) 0.0272(4) Uani d . 1 A .
H H19A 0.6463 1.211 0.0751 0.041 Uiso calc R 1 . .
H H19B 0.516 1.1434 0.0454 0.041 Uiso calc R 1 . .
H H19C 0.6937 1.1716 -0.0007 0.041 Uiso calc R 1 . .
C C20 0.6905(2) 0.98841(12) 0.05387(9) 0.0227(4) Uani d . 1 A .
H H20A 0.7169 0.9959 0.0017 0.034 Uiso calc R 1 . .
H H20B 0.5629 0.9809 0.0639 0.034 Uiso calc R 1 . .
H H20C 0.7577 0.9339 0.0752 0.034 Uiso calc R 1 . .
C C21 1.2346(2) 0.67858(12) 0.35946(9) 0.0191(3) Uani d . 1 . .
C C22 1.2133(3) 0.76783(13) 0.37983(10) 0.0311(4) Uani d . 1 . .
H H22 1.2043 0.8183 0.3437 0.037 Uiso calc R 1 . .
C C23 1.2050(4) 0.78418(16) 0.45139(11) 0.0432(6) Uani d . 1 . .
H H23 1.1889 0.8453 0.4641 0.052 Uiso calc R 1 . .
C C24 1.2202(3) 0.71151(17) 0.50420(11) 0.0419(6) Uani d . 1 . .
H H24 1.2177 0.7223 0.5534 0.05 Uiso calc R 1 . .
C C25 1.2389(3) 0.62345(15) 0.48512(10) 0.0335(5) Uani d . 1 . .
H H25 1.249 0.5737 0.5219 0.04 Uiso calc R 1 . .
C C26 1.2437(2) 0.60435(12) 0.41274(9) 0.0218(4) Uani d . 1 . .
C C27 1.2734(2) 0.50673(12) 0.39809(9) 0.0220(4) Uani d . 1 . .
C C28 1.2097(3) 0.43839(14) 0.44993(11) 0.0338(5) Uani d . 1 . .
H H28 1.1323 0.456 0.4887 0.041 Uiso calc R 1 . .
C C29 1.2561(3) 0.34662(15) 0.44627(12) 0.0395(5) Uani d . 1 . .
H H29 1.2071 0.3017 0.4811 0.047 Uiso calc R 1 . .
C C30 1.3731(3) 0.32008(13) 0.39228(12) 0.0345(5) Uani d . 1 . .
H H30 1.4139 0.2575 0.3919 0.041 Uiso calc R 1 . .
C C31 1.4315(3) 0.38559(12) 0.33809(10) 0.0259(4) Uani d . 1 . .
H H31 1.511 0.3669 0.3003 0.031 Uiso calc R 1 . .
C C32 1.3757(2) 0.47853(11) 0.33788(9) 0.0187(3) Uani d . 1 . .
C C33 1.6607(2) 0.59679(11) 0.27585(9) 0.0201(3) Uani d . 1 . .
C C34 1.6696(2) 0.61526(12) 0.35490(10) 0.0237(4) Uani d . 1 . .
H H34A 1.6424 0.5595 0.3864 0.036 Uiso calc R 1 . .
H H34B 1.5828 0.6652 0.3655 0.036 Uiso calc R 1 . .
H H34C 1.7893 0.6328 0.3631 0.036 Uiso calc R 1 . .
C C35 1.6989(3) 0.68592(13) 0.22825(10) 0.0273(4) Uani d . 1 . .
H H35A 1.8134 0.7073 0.2396 0.041 Uiso calc R 1 . .
H H35B 1.6045 0.7329 0.2373 0.041 Uiso calc R 1 . .
H H35C 1.7031 0.6745 0.1775 0.041 Uiso calc R 1 . .
C C36 1.8030(3) 0.52133(14) 0.26073(12) 0.0320(4) Uani d . 1 . .
H H36A 1.8064 0.5115 0.2097 0.048 Uiso calc R 1 . .
H H36B 1.7745 0.4642 0.2902 0.048 Uiso calc R 1 . .
H H36C 1.9192 0.54 0.2727 0.048 Uiso calc R 1 . .
C C37 1.4163(2) 0.50734(11) 0.17527(9) 0.0178(3) Uani d . 1 . .
C C38 1.4923(2) 0.57287(12) 0.11282(9) 0.0224(4) Uani d . 1 . .
H H38A 1.4577 0.5545 0.067 0.034 Uiso calc R 1 . .
H H38B 1.6223 0.5701 0.1135 0.034 Uiso calc R 1 . .
H H38C 1.4455 0.6358 0.1181 0.034 Uiso calc R 1 . .
C C39 1.5068(3) 0.41108(12) 0.16890(10) 0.0250(4) Uani d . 1 . .
H H39A 1.5113 0.3978 0.1186 0.037 Uiso calc R 1 . .
H H39B 1.4387 0.365 0.1988 0.037 Uiso calc R 1 . .
H H39C 1.628 0.4093 0.1853 0.037 Uiso calc R 1 . .
C C40 1.2172(2) 0.49930(11) 0.16671(9) 0.0200(3) Uani d . 1 . .
H H40A 1.1576 0.5608 0.162 0.03 Uiso calc R 1 . .
H H40B 1.1657 0.463 0.2091 0.03 Uiso calc R 1 . .
H H40C 1.201 0.469 0.1235 0.03 Uiso calc R 1 . .
C C41 1.0873(2) 0.79756(10) 0.16155(8) 0.0152(3) Uani d . 1 . .
O O1 1.00361(16) 0.85776(8) 0.12106(6) 0.0185(2) Uani d . 1 . .
O O2 1.06629(15) 0.80314(7) 0.23169(6) 0.0145(2) Uani d . 1 . .
O O3 1.18881(16) 0.73122(8) 0.14164(6) 0.0193(2) Uani d . 1 . .
Cl Cl1 1.21745(7) 0.30269(3) 0.02618(3) 0.03388(11) Uani d . 1 . .
Cl Cl2 0.86686(7) 0.39826(4) 0.03411(3) 0.03506(11) Uani d . 1 . .
C C42 1.0296(3) 0.34275(17) -0.02114(10) 0.0352(5) Uani d . 1 . .
H H42A 0.9774 0.2903 -0.0399 0.042 Uiso calc R 1 . .
H H42B 1.0661 0.3863 -0.0628 0.042 Uiso calc R 1 . .

loop_
_atom_site_aniso_label
_atom_site_aniso_U_11
_atom_site_aniso_U_22
_atom_site_aniso_U_33
_atom_site_aniso_U_12
_atom_site_aniso_U_13
_atom_site_aniso_U_23
Pd1 0.01331(6) 0.00987(5) 0.01393(5) 0.00196(4) -0.00154(4) -0.00259(4)
Pd2 0.01371(6) 0.01011(5) 0.01427(6) 0.00187(4) 0.00022(4) -0.00223(4)
P1 0.01167(19) 0.01141(17) 0.01529(18) 0.00150(14) -0.00286(15) -0.00274(14)
P2 0.0119(2) 0.01140(17) 0.01979(19) 0.00081(15) 0.00034(15) -0.00310(14)
C1 0.0232(9) 0.0167(7) 0.0157(7) 0.0048(6) -0.0005(6) -0.0015(6)
C2 0.0432(12) 0.0189(8) 0.0268(9) 0.0039(8) 0.0068(8) -0.0001(7)
C3 0.0669(17) 0.0276(10) 0.0266(10) 0.0072(10) 0.0140(10) 0.0092(8)
C4 0.0765(19) 0.0384(12) 0.0172(9) 0.0134(12) 0.0076(10) -0.0001(8)
C5 0.0571(15) 0.0283(10) 0.0174(8) 0.0074(9) -0.0028(9) -0.0077(7)
C6 0.0256(9) 0.0194(8) 0.0149(7) 0.0048(7) -0.0035(7) -0.0028(6)
C7 0.0181(8) 0.0162(7) 0.0184(7) 0.0031(6) -0.0028(6) -0.0060(6)
C8 0.0245(9) 0.0239(8) 0.0255(9) 0.0045(7) -0.0097(7) -0.0125(7)
C9 0.0237(10) 0.0200(8) 0.0403(11) -0.0013(7) -0.0062(8) -0.0158(7)
C10 0.0218(9) 0.0136(7) 0.0363(10) -0.0015(7) -0.0018(8) -0.0054(7)
C11 0.0164(8) 0.0139(7) 0.0233(8) 0.0029(6) -0.0025(6) -0.0025(6)
C12 0.0127(8) 0.0128(7) 0.0190(7) 0.0016(6) -0.0008(6) -0.0056(6)
C13 0.0123(8) 0.0199(8) 0.0256(8) 0.0001(6) -0.0001(6) -0.0023(6)
C14A 0.0153(13) 0.0355(18) 0.0268(13) 0.0045(14) 0.0042(10) -0.0028(13)
C15A 0.0212(15) 0.0266(14) 0.0462(19) -0.0098(12) 0.0047(13) -0.0055(13)
C16A 0.0167(13) 0.0341(16) 0.0327(15) 0.0069(11) -0.0026(11) 0.0001(12)
C14B 0.022(4) 0.036(5) 0.033(4) 0.005(4) 0.007(3) 0.004(4)
C15B 0.015(4) 0.038(5) 0.048(5) -0.011(3) 0.007(3) -0.011(4)
C16B 0.020(4) 0.024(3) 0.045(5) 0.008(3) 0.011(3) -0.001(3)
C17 0.0154(8) 0.0193(7) 0.0154(7) 0.0034(6) -0.0042(6) -0.0021(6)
C18 0.0180(8) 0.0210(8) 0.0152(7) 0.0006(6) -0.0007(6) -0.0015(6)
C19 0.0289(10) 0.0305(9) 0.0210(8) 0.0111(8) -0.0082(7) -0.0002(7)
C20 0.0209(9) 0.0293(9) 0.0195(8) 0.0010(7) -0.0077(7) -0.0085(7)
C21 0.0179(8) 0.0228(8) 0.0162(7) 0.0046(7) 0.0000(6) -0.0046(6)
C22 0.0445(13) 0.0269(9) 0.0219(9) 0.0105(9) -0.0069(8) -0.0072(7)
C23 0.0649(17) 0.0401(12) 0.0258(10) 0.0203(11) -0.0105(10) -0.0171(9)
C24 0.0516(15) 0.0544(14) 0.0189(9) 0.0192(11) -0.0043(9) -0.0116(9)
C25 0.0344(12) 0.0438(12) 0.0191(9) 0.0127(9) -0.0001(8) 0.0024(8)
C26 0.0175(9) 0.0265(9) 0.0198(8) 0.0045(7) 0.0023(7) 0.0000(7)
C27 0.0176(9) 0.0236(8) 0.0231(8) 0.0006(7) -0.0025(7) 0.0053(7)
C28 0.0289(11) 0.0357(11) 0.0322(10) 0.0004(9) 0.0016(8) 0.0137(8)
C29 0.0402(13) 0.0320(11) 0.0428(12) -0.0078(9) -0.0076(10) 0.0189(9)
C30 0.0414(13) 0.0164(8) 0.0451(12) -0.0019(8) -0.0168(10) 0.0080(8)
C31 0.0283(10) 0.0178(8) 0.0317(10) 0.0004(7) -0.0084(8) -0.0008(7)
C32 0.0157(8) 0.0158(7) 0.0241(8) -0.0007(6) -0.0055(6) 0.0023(6)
C33 0.0128(8) 0.0201(8) 0.0283(9) -0.0021(6) 0.0004(7) -0.0070(7)
C34 0.0183(9) 0.0240(8) 0.0301(9) -0.0028(7) -0.0054(7) -0.0051(7)
C35 0.0255(10) 0.0287(9) 0.0291(9) -0.0134(8) 0.0035(8) -0.0050(7)
C36 0.0137(9) 0.0330(10) 0.0519(12) 0.0038(8) -0.0027(8) -0.0189(9)
C37 0.0154(8) 0.0151(7) 0.0236(8) 0.0014(6) 0.0012(6) -0.0074(6)
C38 0.0206(9) 0.0242(8) 0.0225(8) -0.0003(7) 0.0044(7) -0.0068(7)
C39 0.0241(10) 0.0192(8) 0.0327(10) 0.0056(7) -0.0022(8) -0.0117(7)
C40 0.0175(9) 0.0181(8) 0.0255(8) -0.0010(6) -0.0021(7) -0.0075(6)
C41 0.0162(8) 0.0131(7) 0.0165(7) -0.0015(6) -0.0004(6) -0.0030(5)
O1 0.0233(6) 0.0163(5) 0.0156(5) 0.0047(5) -0.0026(5) -0.0025(4)
O2 0.0179(6) 0.0121(5) 0.0131(5) 0.0029(4) -0.0002(4) -0.0021(4)
O3 0.0237(7) 0.0160(5) 0.0173(5) 0.0063(5) 0.0002(5) -0.0033(4)
Cl1 0.0317(3) 0.0327(2) 0.0365(3) 0.0012(2) -0.0078(2) 0.00191(19)
Cl2 0.0310(3) 0.0398(3) 0.0311(2) 0.0008(2) 0.0042(2) 0.0063(2)
C42 0.0261(11) 0.0578(14) 0.0207(9) 0.0003(10) -0.0019(8) -0.0003(9)

loop_
_atom_type_symbol
_atom_type_description
_atom_type_scat_dispersion_real
_atom_type_scat_dispersion_imag
_atom_type_scat_source
C C 0.0033 0.0016 'International Tables Vol C Tables 4.2.6.8 and 6.1.1.4'
H H 0 0 'International Tables Vol C Tables 4.2.6.8 and 6.1.1.4'
P P 0.1023 0.0942 'International Tables Vol C Tables 4.2.6.8 and 6.1.1.4'
Pd Pd -0.9988 1.0072 'International Tables Vol C Tables 4.2.6.8 and 6.1.1.4'
Cl Cl 0.1484 0.1585 'International Tables Vol C Tables 4.2.6.8 and 6.1.1.4'
O O 0.0106 0.006 'International Tables Vol C Tables 4.2.6.8 and 6.1.1.4'

loop_
_geom_angle_atom_site_label_1
_geom_angle_atom_site_label_2
_geom_angle_atom_site_label_3
_geom_angle
C1 Pd1 O2 101.55(5)
C1 Pd1 O1 162.10(6)
O2 Pd1 O1 60.56(4)
C1 Pd1 P1 84.05(5)
O2 Pd1 P1 173.47(3)
O1 Pd1 P1 113.82(3)
C1 Pd1 C41 132.57(6)
O2 Pd1 C41 31.03(4)
O1 Pd1 C41 29.53(4)
P1 Pd1 C41 143.29(4)
C21 Pd2 O2 99.28(6)
C21 Pd2 O3 160.34(6)
O2 Pd2 O3 61.13(4)
C21 Pd2 P2 87.98(5)
O2 Pd2 P2 172.20(3)
O3 Pd2 P2 111.51(3)
C21 Pd2 C41 130.46(6)
O2 Pd2 C41 31.20(4)
O3 Pd2 C41 29.93(4)
P2 Pd2 C41 141.39(4)
C12 P1 C17 108.53(7)
C12 P1 C13 107.65(7)
C17 P1 C13 111.48(8)
C12 P1 Pd1 104.70(5)
C17 P1 Pd1 105.77(5)
C13 P1 Pd1 118.20(5)
C32 P2 C33 105.51(8)
C32 P2 C37 108.66(8)
C33 P2 C37 112.96(8)
C32 P2 Pd2 112.67(6)
C33 P2 Pd2 111.56(5)
C37 P2 Pd2 105.59(5)
C2 C1 C6 119.12(15)
C2 C1 Pd1 114.19(13)
C6 C1 Pd1 126.63(12)
C3 C2 C1 121.38(18)
C3 C2 H2 119.3
C1 C2 H2 119.3
C4 C3 C2 119.80(19)
C4 C3 H3 120.1
C2 C3 H3 120.1
C3 C4 C5 119.47(18)
C3 C4 H4 120.3
C5 C4 H4 120.3
C4 C5 C6 121.59(19)
C4 C5 H5 119.2
C6 C5 H5 119.2
C1 C6 C5 118.56(16)
C1 C6 C7 122.96(14)
C5 C6 C7 118.19(15)
C8 C7 C12 118.55(15)
C8 C7 C6 119.78(15)
C12 C7 C6 121.56(15)
C9 C8 C7 121.81(17)
C9 C8 H8 119.1
C7 C8 H8 119.1
C10 C9 C8 119.45(17)
C10 C9 H9 120.3
C8 C9 H9 120.3
C9 C10 C11 119.91(16)
C9 C10 H10 120
C11 C10 H10 120
C10 C11 C12 121.51(16)
C10 C11 H11 119.2
C12 C11 H11 119.2
C11 C12 C7 118.75(15)
C11 C12 P1 121.70(12)
C7 C12 P1 119.31(12)
C15B C13 C16A 75.0(4)
C15B C13 C14A 127.8(3)
C16A C13 C14A 108.86(19)
C15B C13 C14B 109.4(4)
C16A C13 C14B 126.3(4)
C16A C13 C15A 109.0(2)
C14A C13 C15A 107.6(2)
C14B C13 C15A 82.8(4)
C15B C13 C16B 108.4(4)
C14A C13 C16B 80.2(3)
C14B C13 C16B 104.3(4)
C15A C13 C16B 138.9(4)
C15B C13 P1 114.1(3)
C16A C13 P1 112.88(14)
C14A C13 P1 111.55(15)
C14B C13 P1 112.8(3)
C15A C13 P1 106.77(14)
C16B C13 P1 107.2(3)
C13 C14A H14A 109.5
C13 C14A H14B 109.5
C13 C14A H14C 109.5
C13 C15A H15A 109.5
C13 C15A H15B 109.5
C13 C15A H15C 109.5
C13 C16A H16A 109.5
C13 C16A H16B 109.5
C13 C16A H16C 109.5
C13 C14B H14D 109.5
C13 C14B H14E 109.5
H14D C14B H14E 109.5
C13 C14B H14F 109.5
H14D C14B H14F 109.5
H14E C14B H14F 109.5
C13 C15B H15D 109.5
C13 C15B H15E 109.5
H15D C15B H15E 109.5
C13 C15B H15F 109.5
H15D C15B H15F 109.5
H15E C15B H15F 109.5
C13 C16B H16D 109.5
C13 C16B H16E 109.5
H16D C16B H16E 109.5
C13 C16B H16F 109.5
H16D C16B H16F 109.5
H16E C16B H16F 109.5
C20 C17 C18 108.11(13)
C20 C17 C19 106.79(14)
C18 C17 C19 108.83(14)
C20 C17 P1 106.62(11)
C18 C17 P1 106.29(11)
C19 C17 P1 119.73(11)
C17 C18 H18A 109.5
C17 C18 H18B 109.5
H18A C18 H18B 109.5
C17 C18 H18C 109.5
H18A C18 H18C 109.5
H18B C18 H18C 109.5
C17 C19 H19A 109.5
C17 C19 H19B 109.5
H19A C19 H19B 109.5
C17 C19 H19C 109.5
H19A C19 H19C 109.5
H19B C19 H19C 109.5
C17 C20 H20A 109.5
C17 C20 H20B 109.5
H20A C20 H20B 109.5
C17 C20 H20C 109.5
H20A C20 H20C 109.5
H20B C20 H20C 109.5
C26 C21 C22 119.17(16)
C26 C21 Pd2 131.14(13)
C22 C21 Pd2 109.66(12)
C23 C22 C21 121.45(18)
C23 C22 H22 119.3
C21 C22 H22 119.3
C24 C23 C22 119.7(2)
C24 C23 H23 120.1
C22 C23 H23 120.1
C25 C24 C23 119.49(18)
C25 C24 H24 120.3
C23 C24 H24 120.3
C24 C25 C26 122.14(18)
C24 C25 H25 118.9
C26 C25 H25 118.9
C21 C26 C25 117.94(17)
C21 C26 C27 124.31(15)
C25 C26 C27 117.54(16)
C28 C27 C32 117.94(17)
C28 C27 C26 118.37(17)
C32 C27 C26 123.44(15)
C29 C28 C27 121.9(2)
C29 C28 H28 119
C27 C28 H28 119
C30 C29 C28 119.93(18)
C30 C29 H29 120
C28 C29 H29 120
C29 C30 C31 119.41(18)
C29 C30 H30 120.3
C31 C30 H30 120.3
C30 C31 C32 121.49(18)
C30 C31 H31 119.3
C32 C31 H31 119.3
C31 C32 C27 118.52(16)
C31 C32 P2 121.72(14)
C27 C32 P2 119.75(12)
C36 C33 C35 110.38(15)
C36 C33 C34 107.79(15)
C35 C33 C34 108.05(14)
C36 C33 P2 112.38(12)
C35 C33 P2 109.60(13)
C34 C33 P2 108.52(12)
C33 C34 H34A 109.5
C33 C34 H34B 109.5
H34A C34 H34B 109.5
C33 C34 H34C 109.5
H34A C34 H34C 109.5
H34B C34 H34C 109.5
C33 C35 H35A 109.5
C33 C35 H35B 109.5
H35A C35 H35B 109.5
C33 C35 H35C 109.5
H35A C35 H35C 109.5
H35B C35 H35C 109.5
C33 C36 H36A 109.5
C33 C36 H36B 109.5
H36A C36 H36B 109.5
C33 C36 H36C 109.5
H36A C36 H36C 109.5
H36B C36 H36C 109.5
C40 C37 C38 109.34(14)
C40 C37 C39 106.86(14)
C38 C37 C39 107.75(13)
C40 C37 P2 105.47(11)
C38 C37 P2 108.00(11)
C39 C37 P2 119.15(12)
C37 C38 H38A 109.5
C37 C38 H38B 109.5
H38A C38 H38B 109.5
C37 C38 H38C 109.5
H38A C38 H38C 109.5
H38B C38 H38C 109.5
C37 C39 H39A 109.5
C37 C39 H39B 109.5
H39A C39 H39B 109.5
C37 C39 H39C 109.5
H39A C39 H39C 109.5
H39B C39 H39C 109.5
C37 C40 H40A 109.5
C37 C40 H40B 109.5
H40A C40 H40B 109.5
C37 C40 H40C 109.5
H40A C40 H40C 109.5
H40B C40 H40C 109.5
O1 C41 O3 126.51(14)
O1 C41 O2 117.03(13)
O3 C41 O2 116.45(14)
O1 C41 Pd2 174.15(11)
O3 C41 Pd2 59.29(8)
O2 C41 Pd2 57.16(7)
O1 C41 Pd1 59.65(8)
O3 C41 Pd1 173.67(12)
O2 C41 Pd1 57.39(7)
Pd2 C41 Pd1 114.53(6)
C41 O1 Pd1 90.82(9)
C41 O2 Pd2 91.64(9)
C41 O2 Pd1 91.58(9)
Pd2 O2 Pd1 176.28(6)
C41 O3 Pd2 90.78(9)
Cl1 C42 Cl2 111.76(11)
Cl1 C42 H42A 109.3
Cl2 C42 H42A 109.3
Cl1 C42 H42B 109.3
Cl2 C42 H42B 109.3
H42A C42 H42B 107.9

loop_
_geom_bond_atom_site_label_1
_geom_bond_atom_site_label_2
_geom_bond_distance
Pd1 C1 1.9658(16)
Pd1 O2 2.1616(11)
Pd1 O1 2.2136(11)
Pd1 P1 2.2185(4)
Pd1 C41 2.5650(15)
Pd2 C21 1.9638(16)
Pd2 O2 2.1452(11)
Pd2 O3 2.1946(11)
Pd2 P2 2.2085(4)
Pd2 C41 2.5522(16)
P1 C12 1.8311(16)
P1 C17 1.8912(16)
P1 C13 1.8947(17)
P2 C32 1.8253(17)
P2 C33 1.8789(18)
P2 C37 1.8983(17)
C1 C2 1.396(2)
C1 C6 1.400(2)
C2 C3 1.384(3)
C2 H2 0.95
C3 C4 1.382(3)
C3 H3 0.95
C4 C5 1.383(3)
C4 H4 0.95
C5 C6 1.403(2)
C5 H5 0.95
C6 C7 1.484(2)
C7 C8 1.397(2)
C7 C12 1.413(2)
C8 C9 1.387(3)
C8 H8 0.95
C9 C10 1.378(3)
C9 H9 0.95
C10 C11 1.387(2)
C10 H10 0.95
C11 C12 1.395(2)
C11 H11 0.95
C13 C15B 1.502(7)
C13 C16A 1.519(3)
C13 C14A 1.519(3)
C13 C14B 1.542(7)
C13 C15A 1.559(3)
C13 C16B 1.591(6)
C14A H14A 0.98
C14A H14B 0.98
C14A H14C 0.98
C15A H15A 0.98
C15A H15B 0.98
C15A H15C 0.98
C16A H16A 0.98
C16A H16B 0.98
C16A H16C 0.98
C14B H14D 0.98
C14B H14E 0.98
C14B H14F 0.98
C15B H15D 0.98
C15B H15E 0.98
C15B H15F 0.98
C16B H16D 0.98
C16B H16E 0.98
C16B H16F 0.98
C17 C20 1.538(2)
C17 C18 1.539(2)
C17 C19 1.549(2)
C18 H18A 0.98
C18 H18B 0.98
C18 H18C 0.98
C19 H19A 0.98
C19 H19B 0.98
C19 H19C 0.98
C20 H20A 0.98
C20 H20B 0.98
C20 H20C 0.98
C21 C26 1.396(2)
C21 C22 1.398(2)
C22 C23 1.382(3)
C22 H22 0.95
C23 C24 1.378(3)
C23 H23 0.95
C24 C25 1.372(3)
C24 H24 0.95
C25 C26 1.410(3)
C25 H25 0.95
C26 C27 1.487(2)
C27 C28 1.403(2)
C27 C32 1.410(2)
C28 C29 1.377(3)
C28 H28 0.95
C29 C30 1.372(3)
C29 H29 0.95
C30 C31 1.390(3)
C30 H30 0.95
C31 C32 1.401(2)
C31 H31 0.95
C33 C36 1.529(2)
C33 C35 1.532(2)
C33 C34 1.538(2)
C34 H34A 0.98
C34 H34B 0.98
C34 H34C 0.98
C35 H35A 0.98
C35 H35B 0.98
C35 H35C 0.98
C36 H36A 0.98
C36 H36B 0.98
C36 H36C 0.98
C37 C40 1.534(2)
C37 C38 1.537(2)
C37 C39 1.543(2)
C38 H38A 0.98
C38 H38B 0.98
C38 H38C 0.98
C39 H39A 0.98
C39 H39B 0.98
C39 H39C 0.98
C40 H40A 0.98
C40 H40B 0.98
C40 H40C 0.98
C41 O1 1.2645(19)
C41 O3 1.2735(18)
C41 O2 1.3226(18)
Cl1 C42 1.755(2)
Cl2 C42 1.772(2)
C42 H42A 0.99
C42 H42B 0.99

loop_
_geom_hbond_atom_site_label_D
_geom_hbond_atom_site_label_H
_geom_hbond_atom_site_label_A
_geom_hbond_site_symmetry_A
_geom_hbond_distance_DH
_geom_hbond_distance_HA
_geom_hbond_distance_DA
_geom_hbond_angle_DHA
C18 H18A O1 . 0.98 2.53 3.362(2) 142.8
C20 H20C O1 . 0.98 2.27 3.182(2) 153.9
C22 H22 O2 . 0.95 2.43 3.030(2) 120.7
C35 H35A O2 1_655 0.98 2.43 3.358(2) 158.6
C38 H38C O3 . 0.98 2.37 3.223(2) 145.7
C40 H40A O3 . 0.98 2.51 3.377(2) 147.4
C42 H42A O3 2_765 0.99 2.40 3.190(2) 136.1

loop_
_geom_torsion_atom_site_label_1
_geom_torsion_atom_site_label_2
_geom_torsion_atom_site_label_3
_geom_torsion_atom_site_label_4
_geom_torsion
C1 Pd1 P1 C12 57.47(7)
O1 Pd1 P1 C12 -121.64(6)
C41 Pd1 P1 C12 -119.08(8)
C1 Pd1 P1 C17 172.03(8)
O1 Pd1 P1 C17 -7.09(7)
C41 Pd1 P1 C17 -4.52(9)
C1 Pd1 P1 C13 -62.29(8)
O1 Pd1 P1 C13 118.60(7)
C41 Pd1 P1 C13 121.16(9)
C21 Pd2 P2 C32 40.09(8)
O3 Pd2 P2 C32 -142.55(7)
C41 Pd2 P2 C32 -144.76(8)
C21 Pd2 P2 C33 -78.37(8)
O3 Pd2 P2 C33 98.99(7)
C41 Pd2 P2 C33 96.77(8)
C21 Pd2 P2 C37 158.55(8)
O3 Pd2 P2 C37 -24.08(7)
C41 Pd2 P2 C37 -26.30(8)
O2 Pd1 C1 C2 -52.97(15)
O1 Pd1 C1 C2 -52.2(3)
P1 Pd1 C1 C2 130.44(15)
C41 Pd1 C1 C2 -52.36(18)
O2 Pd1 C1 C6 124.33(16)
O1 Pd1 C1 C6 125.09(19)
P1 Pd1 C1 C6 -52.27(16)
C41 Pd1 C1 C6 124.93(15)
C6 C1 C2 C3 0.6(3)
Pd1 C1 C2 C3 178.08(18)
C1 C2 C3 C4 -2.3(4)
C2 C3 C4 C5 1.4(4)
C3 C4 C5 C6 1.3(4)
C2 C1 C6 C5 2.0(3)
Pd1 C1 C6 C5 -175.16(15)
C2 C1 C6 C7 -171.70(18)
Pd1 C1 C6 C7 11.1(3)
C4 C5 C6 C1 -3.0(3)
C4 C5 C6 C7 171.1(2)
C1 C6 C7 C8 -150.28(18)
C5 C6 C7 C8 36.0(3)
C1 C6 C7 C12 33.6(3)
C5 C6 C7 C12 -140.15(18)
C12 C7 C8 C9 0.5(3)
C6 C7 C8 C9 -175.77(16)
C7 C8 C9 C10 0.7(3)
C8 C9 C10 C11 -0.6(3)
C9 C10 C11 C12 -0.6(3)
C10 C11 C12 C7 1.7(2)
C10 C11 C12 P1 -172.58(13)
C8 C7 C12 C11 -1.7(2)
C6 C7 C12 C11 174.52(15)
C8 C7 C12 P1 172.80(13)
C6 C7 C12 P1 -11.0(2)
C17 P1 C12 C11 21.43(15)
C13 P1 C12 C11 -99.37(14)
Pd1 P1 C12 C11 134.03(12)
C17 P1 C12 C7 -152.87(13)
C13 P1 C12 C7 86.33(14)
Pd1 P1 C12 C7 -40.27(13)
C12 P1 C13 C15B 169.7(4)
C17 P1 C13 C15B 50.7(4)
Pd1 P1 C13 C15B -72.1(4)
C12 P1 C13 C16A 86.48(18)
C17 P1 C13 C16A -32.44(19)
Pd1 P1 C13 C16A -155.30(16)
C12 P1 C13 C14A -36.5(2)
C17 P1 C13 C14A -155.39(18)
Pd1 P1 C13 C14A 81.75(19)
C12 P1 C13 C14B -64.6(4)
C17 P1 C13 C14B 176.4(4)
Pd1 P1 C13 C14B 53.6(4)
C12 P1 C13 C15A -153.80(17)
C17 P1 C13 C15A 87.28(18)
Pd1 P1 C13 C15A -35.58(18)
C12 P1 C13 C16B 49.6(4)
C17 P1 C13 C16B -69.3(4)
Pd1 P1 C13 C16B 167.8(4)
C12 P1 C17 C20 169.61(11)
C13 P1 C17 C20 -71.99(12)
Pd1 P1 C17 C20 57.72(11)
C12 P1 C17 C18 54.44(12)
C13 P1 C17 C18 172.84(10)
Pd1 P1 C17 C18 -57.45(11)
C12 P1 C17 C19 -69.22(15)
C13 P1 C17 C19 49.18(16)
Pd1 P1 C17 C19 178.90(13)
O2 Pd2 C21 C26 146.55(17)
O3 Pd2 C21 C26 150.98(15)
P2 Pd2 C21 C26 -36.33(17)
C41 Pd2 C21 C26 147.65(15)
O2 Pd2 C21 C22 -31.29(15)
O3 Pd2 C21 C22 -26.9(3)
P2 Pd2 C21 C22 145.83(14)
C41 Pd2 C21 C22 -30.19(17)
C26 C21 C22 C23 1.5(3)
Pd2 C21 C22 C23 179.60(19)
C21 C22 C23 C24 0.8(4)
C22 C23 C24 C25 -1.6(4)
C23 C24 C25 C26 0.1(4)
C22 C21 C26 C25 -2.8(3)
Pd2 C21 C26 C25 179.48(15)
C22 C21 C26 C27 -177.42(18)
Pd2 C21 C26 C27 4.9(3)
C24 C25 C26 C21 2.1(3)
C24 C25 C26 C27 177.1(2)
C21 C26 C27 C28 -154.21(19)
C25 C26 C27 C28 31.2(3)
C21 C26 C27 C32 31.6(3)
C25 C26 C27 C32 -142.96(19)
C32 C27 C28 C29 5.3(3)
C26 C27 C28 C29 -169.2(2)
C27 C28 C29 C30 2.5(3)
C28 C29 C30 C31 -5.7(3)
C29 C30 C31 C32 1.0(3)
C30 C31 C32 C27 6.7(3)
C30 C31 C32 P2 -172.66(15)
C28 C27 C32 C31 -9.6(3)
C26 C27 C32 C31 164.54(17)
C28 C27 C32 P2 169.78(15)
C26 C27 C32 P2 -16.0(2)
C33 P2 C32 C31 -83.13(16)
C37 P2 C32 C31 38.27(17)
Pd2 P2 C32 C31 154.91(14)
C33 P2 C32 C27 97.47(15)
C37 P2 C32 C27 -141.13(14)
Pd2 P2 C32 C27 -24.48(16)
C32 P2 C33 C36 73.16(15)
C37 P2 C33 C36 -45.41(16)
Pd2 P2 C33 C36 -164.17(12)
C32 P2 C33 C35 -163.72(12)
C37 P2 C33 C35 77.71(13)
Pd2 P2 C33 C35 -41.06(13)
C32 P2 C33 C34 -45.94(13)
C37 P2 C33 C34 -164.51(11)
Pd2 P2 C33 C34 76.73(12)
C32 P2 C37 C40 72.50(12)
C33 P2 C37 C40 -170.78(11)
Pd2 P2 C37 C40 -48.60(11)
C32 P2 C37 C38 -170.68(11)
C33 P2 C37 C38 -53.96(13)
Pd2 P2 C37 C38 68.22(12)
C32 P2 C37 C39 -47.43(15)
C33 P2 C37 C39 69.29(15)
Pd2 P2 C37 C39 -168.53(12)
C21 Pd2 C41 O3 177.75(10)
O2 Pd2 C41 O3 179.84(15)
P2 Pd2 C41 O3 4.13(13)
C21 Pd2 C41 O2 -2.09(13)
O3 Pd2 C41 O2 -179.84(15)
P2 Pd2 C41 O2 -175.71(6)
C21 Pd2 C41 Pd1 -3.81(11)
O2 Pd2 C41 Pd1 -1.73(6)
O3 Pd2 C41 Pd1 178.44(14)
P2 Pd2 C41 Pd1 -177.43(2)
C1 Pd1 C41 O1 179.90(10)
O2 Pd1 C41 O1 -178.96(15)
P1 Pd1 C41 O1 -4.76(13)
C1 Pd1 C41 O2 -1.14(13)
O1 Pd1 C41 O2 178.96(15)
P1 Pd1 C41 O2 174.19(6)
C1 Pd1 C41 Pd2 0.58(11)
O2 Pd1 C41 Pd2 1.72(6)
O1 Pd1 C41 Pd2 -179.32(14)
P1 Pd1 C41 Pd2 175.92(2)
O3 C41 O1 Pd1 178.24(16)
O2 C41 O1 Pd1 -0.99(14)
C1 Pd1 O1 C41 -0.2(2)
O2 Pd1 O1 C41 0.62(9)
P1 Pd1 O1 C41 176.89(9)
O1 C41 O2 Pd2 179.15(13)
O3 C41 O2 Pd2 -0.16(15)
Pd1 C41 O2 Pd2 178.14(6)
O1 C41 O2 Pd1 1.01(15)
O3 C41 O2 Pd1 -178.29(13)
Pd2 C41 O2 Pd1 -178.14(6)
C21 Pd2 O2 C41 178.39(10)
O3 Pd2 O2 C41 0.09(9)
C1 Pd1 O2 C41 179.14(10)
O1 Pd1 O2 C41 -0.59(9)
O1 C41 O3 Pd2 -179.07(16)
O2 C41 O3 Pd2 0.15(14)
C21 Pd2 O3 C41 -5.1(2)
O2 Pd2 O3 C41 -0.10(9)
P2 Pd2 O3 C41 -177.23(9)
